data_4311204
loop_
_publ_author_name
'Guibin Ma'
'Mikael Kritikos'
'Mikhail Maliarik'
'Julius Glaser'

_publ_contact_author
; Mikael Kritikos
  Structural Chemistry
  Arrhenius Laboratory
  Stockholm University
  10691 Stockholm
  Sweden
;
_publ_contact_author_email mkr@struc.su.se
_publ_contact_author_fax 46(8)163118
_publ_contact_author_phone 46(8)161440
_publ_section_title
;
 Modification of Binuclear Pt-Tl Bonded Complexes by Attaching Bipyridine
 Ligands to the Thallium Site
;
_journal_name_full 'Inorganic Chemistry'
_journal_page_first 4328
_journal_page_last 4340
_journal_paper_doi 10.1021/ic034571e
_journal_volume 43
_journal_year 2004
_chemical_formula_sum 'C25 H16 N9 Pt Tl'
_chemical_formula_weight 841.93
_space_group_IT_number 15
_symmetry_cell_setting monoclinic
_symmetry_space_group_name_Hall '-I 2ya'
_symmetry_space_group_name_H-M 'I 1 2/a 1'
_atom_sites_solution_hydrogens geom
_atom_sites_solution_primary direct
_atom_sites_solution_secondary difmap
_audit_creation_method SHELXL-97
_cell_angle_alpha 90.00
_cell_angle_beta 98.977(14)
_cell_angle_gamma 90.00
_cell_formula_units_Z 4
_cell_length_a 15.9426(19)
_cell_length_b 9.6982(8)
_cell_length_c 16.4515(19)
_cell_measurement_temperature 293(2)
_cell_measurement_theta_max 52.0
_cell_measurement_theta_min 3.9,
_cell_volume 2512.5(5)
_computing_cell_refinement 'STADI4 (STOE, 1996)'
_computing_data_collection 'STADI4 (STOE, 1996)'
_computing_data_reduction 'X-RED  (STOE, 1996)'
_computing_molecular_graphics 'DIAMOND (Brandenburg, 1999) and PLATON99  (Spek, 2000)'
_computing_structure_refinement 'SHELXL-93 (Sheldrick, 1993)'
_computing_structure_solution 'SHELXS-86 (Sheldrick, 1990)'
_diffrn_ambient_temperature 293(2)
_diffrn_detector_area_resol_mean 6.67
_diffrn_measured_fraction_theta_full 0.949
_diffrn_measured_fraction_theta_max 0.949
_diffrn_measurement_device_type 'STOE IPDS'
_diffrn_measurement_method 'phi oscillation'
_diffrn_radiation_monochromator graphite
_diffrn_radiation_source 'fine-focus sealed tube'
_diffrn_radiation_type MoK\a
_diffrn_radiation_wavelength 0.71073
_diffrn_reflns_av_R_equivalents 0.0333
_diffrn_reflns_av_sigmaI/netI 0.0272
_diffrn_reflns_limit_h_max 19
_diffrn_reflns_limit_h_min -19
_diffrn_reflns_limit_k_max 11
_diffrn_reflns_limit_k_min -11
_diffrn_reflns_limit_l_max 18
_diffrn_reflns_limit_l_min -18
_diffrn_reflns_number 9648
_diffrn_reflns_theta_full 25.99
_diffrn_reflns_theta_max 25.99
_diffrn_reflns_theta_min 2.45
_exptl_absorpt_coefficient_mu 11.964
_exptl_absorpt_correction_T_max 0.480
_exptl_absorpt_correction_T_min 0.313
_exptl_absorpt_correction_type numerical
_exptl_absorpt_process_details
;
The crystal shape and size were optimized
using equivalent reflections with the program X-Shape.
Absorption  correction was made with the program X-Red
;
_exptl_crystal_colour yellow-brown
_exptl_crystal_density_diffrn 1.618
_exptl_crystal_density_method 'not measured'
_exptl_crystal_description 'rod shaped'
_exptl_crystal_F_000 1069
_exptl_crystal_size_max 0.37
_exptl_crystal_size_mid 0.12
_exptl_crystal_size_min 0.10
_refine_diff_density_max 1.001
_refine_diff_density_min -0.916
_refine_diff_density_rms 0.141
_refine_ls_extinction_method none
_refine_ls_goodness_of_fit_ref 0.828
_refine_ls_hydrogen_treatment mixed
_refine_ls_matrix_type full
_refine_ls_number_parameters 165
_refine_ls_number_reflns 2342
_refine_ls_number_restraints 0
_refine_ls_restrained_S_all 0.828
_refine_ls_R_factor_all 0.0391
_refine_ls_R_factor_gt 0.0187
_refine_ls_shift/su_max 0.000
_refine_ls_shift/su_mean 0.000
_refine_ls_structure_factor_coef Fsqd
_refine_ls_weighting_details 'calc w=1/[\s^2^(Fo^2^)+(0.0304P)^2^+0.0000P] where P=(Fo^2^+2Fc^2^)/3'
_refine_ls_weighting_scheme calc
_refine_ls_wR_factor_gt 0.0417
_refine_ls_wR_factor_ref 0.0459
_reflns_number_gt 1443
_reflns_number_total 2342
_reflns_threshold_expression >2sigma(I)
_cod_data_source_file ic034571esi20040408_033706_1.cif
_cod_data_source_block complex3
_cod_depositor_comments
;
The following automatic conversions were performed:
'_symmetry_cell_setting' value 'Monoclinic' changed to 'monoclinic'
according to '/home/saulius/struct/CIF-dictionaries/cif_core.dic'
dictionary named 'cif_core.dic' version 2.4.1 from
2010-06-29.

'_exptl_absorpt_correction_type' value 'Numerical' changed to
'numerical' according to
'/home/saulius/struct/CIF-dictionaries/cif_core.dic' dictionary named
'cif_core.dic' version 2.4.1 from 2010-06-29.

Automatic conversion script
Id: cif_fix_enum 1527 2010-12-29 10:47:43Z saulius 

The following automatic conversions were performed:

data name '_atom_site_symetry_multiplicity' was replaced with
'_atom_site_symmetry_multiplicity' as specified in the replacement
file 'data/replacement-values/replacement_tags.lst'.

Automatic conversion script
Id: cif_correct_tags 9268 2022-04-12 08:56:07Z antanas 
;
_cod_database_code 4311204

loop_
_symmetry_equiv_pos_as_xyz
'x, y, z'
'-x+1/2, y, -z'
'x+1/2, y+1/2, z+1/2'
'-x+1, y+1/2, -z+1/2'
'-x, -y, -z'
'x-1/2, -y, z'
'-x+1/2, -y+1/2, -z+1/2'
'x, -y+1/2, z+1/2'

loop_
_atom_site_label
_atom_site_type_symbol
_atom_site_fract_x
_atom_site_fract_y
_atom_site_fract_z
_atom_site_U_iso_or_equiv
_atom_site_adp_type
_atom_site_occupancy
_atom_site_symmetry_multiplicity
_atom_site_calc_flag
_atom_site_refinement_flags
_atom_site_disorder_assembly
_atom_site_disorder_group
Tl1 Tl 0.2500 0.13191(3) 0.0000 0.02810(11) Uani 1 2 d S . .
Pt1 Pt 0.2500 -0.13739(3) 0.0000 0.02625(10) Uani 1 2 d S . .
C1 C 0.2500 0.6501(9) 0.0000 0.046(2) Uani 1 2 d S . .
C2 C 0.3243(4) -0.1348(5) 0.1117(4) 0.0409(15) Uani 1 1 d . . .
C3 C 0.1463(4) -0.1299(5) 0.0566(5) 0.0434(15) Uani 1 1 d . . .
N4 N 0.1560(3) 0.2634(5) 0.0660(3) 0.0361(11) Uani 1 1 d . . .
N5 N 0.3231(3) 0.2404(5) 0.1222(3) 0.0408(12) Uani 1 1 d . . .
N1 N 0.2500 0.5354(7) 0.0000 0.086(4) Uani 1 2 d S . .
N2 N 0.3658(4) -0.1331(6) 0.1722(4) 0.0671(19) Uani 1 1 d . . .
N3 N 0.0896(4) -0.1231(6) 0.0883(5) 0.0659(19) Uani 1 1 d . . .
C4 C 0.4042(4) 0.2106(7) 0.1537(4) 0.0517(17) Uani 1 1 d . . .
H4 H 0.4316 0.1397 0.1302 0.062 Uiso 1 1 calc R . .
C5 C 0.4475(5) 0.2812(9) 0.2189(5) 0.069(2) Uani 1 1 d . . .
H5 H 0.5036 0.2592 0.2397 0.083 Uiso 1 1 calc R . .
C6 C 0.4063(6) -0.6148(9) 0.2529(5) 0.078(3) Uani 1 1 d . . .
H6 H 0.4349 -0.5636 0.2964 0.094 Uiso 1 1 calc R . .
C7 C 0.3229(6) 0.4142(8) 0.2230(5) 0.066(2) Uani 1 1 d . . .
H7 H 0.2944 0.4835 0.2466 0.079 Uiso 1 1 calc R . .
C8 C 0.2814(4) 0.3375(6) 0.1562(4) 0.0422(14) Uani 1 1 d . . .
C9 C 0.1895(4) 0.3538(5) 0.1236(4) 0.0434(15) Uani 1 1 d . . .
C10 C 0.1382(6) 0.4523(6) 0.1520(6) 0.068(2) Uani 1 1 d . . .
H10 H 0.1615 0.5168 0.1909 0.081 Uiso 1 1 calc R . .
C11 C 0.0535(7) 0.4542(8) 0.1225(7) 0.088(3) Uani 1 1 d . . .
H11 H 0.0192 0.5219 0.1402 0.106 Uiso 1 1 calc R . .
C12 C 0.0187(5) 0.3571(8) 0.0672(6) 0.072(2) Uani 1 1 d . . .
H12 H -0.0395 0.3549 0.0487 0.086 Uiso 1 1 calc R . .
C13 C 0.0722(4) 0.2626(7) 0.0396(4) 0.0509(17) Uani 1 1 d . . .
H13 H 0.0495 0.1964 0.0015 0.061 Uiso 1 1 calc R . .

loop_
_atom_site_aniso_label
_atom_site_aniso_U_11
_atom_site_aniso_U_22
_atom_site_aniso_U_33
_atom_site_aniso_U_23
_atom_site_aniso_U_13
_atom_site_aniso_U_12
Tl1 0.0278(2) 0.02784(18) 0.0272(3) 0.000 -0.00014(16) 0.000
Pt1 0.0257(2) 0.02713(18) 0.0250(3) 0.000 0.00133(16) 0.000
C1 0.065(6) 0.045(5) 0.031(6) 0.000 0.018(4) 0.000
C2 0.040(3) 0.047(4) 0.033(4) -0.001(2) -0.002(3) 0.015(2)
C3 0.038(3) 0.043(3) 0.049(5) -0.002(2) 0.006(3) -0.004(2)
N4 0.040(3) 0.038(2) 0.032(3) -0.001(2) 0.011(2) 0.0074(19)
N5 0.045(3) 0.043(3) 0.033(3) -0.008(2) 0.000(2) -0.017(2)
N1 0.179(12) 0.022(5) 0.072(8) 0.000 0.068(8) 0.000
N2 0.069(4) 0.074(4) 0.050(5) 0.000(3) -0.018(3) 0.019(3)
N3 0.047(3) 0.090(5) 0.068(5) -0.010(3) 0.031(3) -0.010(3)
C4 0.044(4) 0.068(4) 0.039(5) 0.001(3) -0.005(3) -0.016(3)
C5 0.061(5) 0.104(6) 0.036(5) 0.012(4) -0.009(4) -0.042(4)
C6 0.104(7) 0.096(6) 0.032(5) -0.003(4) 0.001(4) -0.063(5)
C7 0.102(6) 0.061(4) 0.037(5) -0.017(4) 0.016(4) -0.037(4)
C8 0.065(4) 0.037(3) 0.027(4) -0.002(2) 0.014(3) -0.018(3)
C9 0.065(4) 0.033(3) 0.037(4) 0.002(2) 0.021(3) -0.002(2)
C10 0.106(7) 0.045(3) 0.061(6) -0.013(3) 0.040(5) 0.007(3)
C11 0.106(7) 0.071(5) 0.102(9) 0.008(5) 0.060(6) 0.043(5)
C12 0.062(5) 0.081(6) 0.077(7) 0.015(4) 0.028(4) 0.032(4)
C13 0.045(4) 0.059(4) 0.049(5) 0.004(3) 0.010(3) 0.014(3)

loop_
_atom_type_symbol
_atom_type_description
_atom_type_scat_dispersion_real
_atom_type_scat_dispersion_imag
_atom_type_scat_source
Tl Tl -2.8358 9.6688 'International Tables Vol C Tables 4.2.6.8 and 6.1.1.4'
Pt Pt -1.7033 8.3905 'International Tables Vol C Tables 4.2.6.8 and 6.1.1.4'
C C 0.0033 0.0016 'International Tables Vol C Tables 4.2.6.8 and 6.1.1.4'
N N 0.0061 0.0033 'International Tables Vol C Tables 4.2.6.8 and 6.1.1.4'
H H 0.0000 0.0000 'International Tables Vol C Tables 4.2.6.8 and 6.1.1.4'

loop_
_geom_angle_atom_site_label_1
_geom_angle_atom_site_label_2
_geom_angle_atom_site_label_3
_geom_angle
_geom_angle_site_symmetry_1
_geom_angle_site_symmetry_3
_geom_angle_publ_flag
N4 Tl1 N4 114.5(2) . 2 ?
N4 Tl1 N5 68.76(17) . . ?
N4 Tl1 N5 83.60(16) 2 . ?
N4 Tl1 N5 83.60(16) . 2 ?
N4 Tl1 N5 68.76(17) 2 2 ?
N5 Tl1 N5 128.1(2) . 2 ?
N4 Tl1 Pt1 122.75(11) . . ?
N4 Tl1 Pt1 122.75(11) 2 . ?
N5 Tl1 Pt1 115.97(12) . . ?
N5 Tl1 Pt1 115.97(12) 2 . ?
C3 Pt1 C3 175.9(3) . 2 ?
C3 Pt1 C2 89.2(3) . . ?
C3 Pt1 C2 90.7(3) 2 . ?
C3 Pt1 C2 90.7(3) . 2 ?
C3 Pt1 C2 89.2(3) 2 2 ?
C2 Pt1 C2 178.6(3) . 2 ?
C3 Pt1 C1 92.06(15) . 1_545 ?
C3 Pt1 C1 92.06(15) 2 1_545 ?
C2 Pt1 C1 90.71(15) . 1_545 ?
C2 Pt1 C1 90.71(15) 2 1_545 ?
C3 Pt1 Tl1 87.94(15) . . ?
C3 Pt1 Tl1 87.94(15) 2 . ?
C2 Pt1 Tl1 89.29(15) . . ?
C2 Pt1 Tl1 89.29(15) 2 . ?
C1 Pt1 Tl1 180.0 1_545 . ?
N1 C1 Pt1 180.000(1) . 1_565 ?
N2 C2 Pt1 179.1(7) . . ?
N3 C3 Pt1 178.6(6) . . ?
C9 N4 C13 120.0(5) . . ?
C9 N4 Tl1 118.0(4) . . ?
C13 N4 Tl1 121.4(4) . . ?
C8 N5 C4 120.3(6) . . ?
C8 N5 Tl1 117.0(4) . . ?
C4 N5 Tl1 122.6(4) . . ?
N5 C4 C5 122.2(7) . . ?
C4 C5 C6 118.3(8) . 1_565 ?
C5 C6 C7 120.3(7) 1_545 1_545 ?
C6 C7 C8 118.9(8) 1_565 . ?
N5 C8 C7 120.0(7) . . ?
N5 C8 C9 117.0(5) . . ?
C7 C8 C9 122.9(6) . . ?
N4 C9 C10 120.0(7) . . ?
N4 C9 C8 116.5(5) . . ?
C10 C9 C8 123.5(7) . . ?
C11 C10 C9 119.6(8) . . ?
C10 C11 C12 120.4(7) . . ?
C11 C12 C13 118.1(8) . . ?
N4 C13 C12 121.8(7) . . ?

loop_
_geom_bond_atom_site_label_1
_geom_bond_atom_site_label_2
_geom_bond_distance
_geom_bond_site_symmetry_2
_geom_bond_publ_flag
Tl1 N4 2.358(4) . ?
Tl1 N4 2.358(4) 2 ?
Tl1 N5 2.402(5) . ?
Tl1 N5 2.402(5) 2 ?
Tl1 Pt1 2.6117(3) . ?
Pt1 C3 2.022(6) . ?
Pt1 C3 2.022(6) 2 ?
Pt1 C2 2.025(6) . ?
Pt1 C2 2.025(6) 2 ?
Pt1 C1 2.061(9) 1_545 ?
C1 N1 1.113(9) . ?
C1 Pt1 2.061(9) 1_565 ?
C2 N2 1.107(9) . ?
C3 N3 1.113(8) . ?
N4 C9 1.339(8) . ?
N4 C13 1.340(7) . ?
N5 C8 1.326(8) . ?
N5 C4 1.348(8) . ?
C4 C5 1.366(9) . ?
C5 C6 1.370(12) 1_565 ?
C6 C5 1.370(12) 1_545 ?
C6 C7 1.373(12) 1_545 ?
C7 C6 1.373(12) 1_565 ?
C7 C8 1.405(9) . ?
C8 C9 1.488(9) . ?
C9 C10 1.385(9) . ?
C10 C11 1.362(13) . ?
C11 C12 1.365(13) . ?
C12 C13 1.376(9) . ?
